data_2015647
loop_
_publ_author_name
'Xue, Si-Jia'
'Wang, Qing-Dong'
'Li, Jing-Zhi'

_publ_section_title 1-(4,6-Diethoxypyrimidin-2-yl)-2-thioxo-2,3-dihydropyrido[2,3-<i>d</i>]pyrimidin-4(1<i>H</i>)-one
_journal_coeditor_code HJ3022
_journal_issue 11
_journal_name_full 'Acta Crystallographica Section C'
_journal_page_first o666
_journal_page_last o668
_journal_paper_doi 10.1107/S0108270106041151
_journal_volume 62
_journal_year 2006
_chemical_formula_iupac 'C15 H15 N5 O3 S'
_chemical_formula_moiety 'C15 H15 N5 O3 S'
_chemical_formula_sum 'C15 H15 N5 O3 S'
_chemical_formula_weight 345.38
_chemical_melting_point 473
_chemical_name_common n
_chemical_name_systematic
1-(4,6-diethoxypyrimidin-2-yl)-2-thioxo-2,3-dihydropyrido[2,3-<i>d</i>]pyrimidin-4(1<i>H</i>)-one
_space_group_IT_number 14
_symmetry_cell_setting monoclinic
_symmetry_space_group_name_Hall '-P 2yn'
_symmetry_space_group_name_H-M 'P 1 21/n 1'
_atom_sites_solution_hydrogens geom
_atom_sites_solution_primary direct
_atom_sites_solution_secondary difmap
_audit_creation_method SHELXL-97
_cell_angle_alpha 90.00
_cell_angle_beta 102.840(2)
_cell_angle_gamma 90.00
_cell_formula_units_Z 4
_cell_length_a 9.0543(10)
_cell_length_b 17.884(2)
_cell_length_c 10.3365(12)
_cell_measurement_reflns_used 923
_cell_measurement_temperature 298(2)
_cell_measurement_theta_max 20.14
_cell_measurement_theta_min 2.28
_cell_volume 1631.9(3)
_computing_cell_refinement 'SAINT (Bruker, 2000)'
_computing_data_collection 'SMART (Bruker, 2000)'
_computing_data_reduction SAINT
_computing_molecular_graphics 'SHELXTL (Bruker, 2000)'
_computing_publication_material SHELXTL
_computing_structure_refinement 'SHELXL97 (Sheldrick, 1997)'
_computing_structure_solution 'SHELXS97 (Sheldrick, 1997)'
_diffrn_ambient_temperature 298(2)
_diffrn_measured_fraction_theta_full 0.999
_diffrn_measured_fraction_theta_max 0.999
_diffrn_measurement_device_type 'Bruker SMART CCD diffractometer'
_diffrn_measurement_method '\f and \w scans'
_diffrn_radiation_monochromator graphite
_diffrn_radiation_source 'fine-focus sealed tube'
_diffrn_radiation_type MoK\a
_diffrn_radiation_wavelength 0.71073
_diffrn_reflns_av_R_equivalents 0.0689
_diffrn_reflns_av_sigmaI/netI 0.0928
_diffrn_reflns_limit_h_max 10
_diffrn_reflns_limit_h_min -10
_diffrn_reflns_limit_k_max 21
_diffrn_reflns_limit_k_min -11
_diffrn_reflns_limit_l_max 12
_diffrn_reflns_limit_l_min -12
_diffrn_reflns_number 8352
_diffrn_reflns_theta_full 25.25
_diffrn_reflns_theta_max 25.25
_diffrn_reflns_theta_min 2.28
_diffrn_standards_number 0
_exptl_absorpt_coefficient_mu 0.223
_exptl_absorpt_correction_T_max 0.9937
_exptl_absorpt_correction_T_min 0.9885
_exptl_absorpt_correction_type multi-scan
_exptl_absorpt_process_details '(SADABS; Bruker, 2000)'
_exptl_crystal_colour colourless
_exptl_crystal_density_diffrn 1.406
_exptl_crystal_density_method 'not measured'
_exptl_crystal_description prism
_exptl_crystal_F_000 720
_exptl_crystal_size_max 0.10
_exptl_crystal_size_mid 0.09
_exptl_crystal_size_min 0.07
_refine_diff_density_max 0.213
_refine_diff_density_min -0.189
_refine_ls_extinction_method none
_refine_ls_goodness_of_fit_ref 0.876
_refine_ls_hydrogen_treatment mixed
_refine_ls_matrix_type full
_refine_ls_number_parameters 232
_refine_ls_number_reflns 2955
_refine_ls_number_restraints 0
_refine_ls_restrained_S_all 0.876
_refine_ls_R_factor_all 0.1050
_refine_ls_R_factor_gt 0.0508
_refine_ls_shift/su_max 0.000
_refine_ls_shift/su_mean 0.000
_refine_ls_structure_factor_coef Fsqd
_refine_ls_weighting_details 'calc w=1/[\s^2^(Fo^2^)+(0.0122P)^2^+0.0000P] where P=(Fo^2^+2Fc^2^)/3'
_refine_ls_weighting_scheme calc
_refine_ls_wR_factor_gt 0.0679
_refine_ls_wR_factor_ref 0.0811
_reflns_number_gt 1651
_reflns_number_total 2955
_reflns_threshold_expression I>2sigma(I)
_cod_data_source_file hj3022.cif
_cod_data_source_block V
_cod_original_sg_symbol_Hall '-P 2yn '
_cod_original_sg_symbol_H-M 'P 21/n'
_cod_database_code 2015647
_cod_database_fobs_code 2015647

loop_
_symmetry_equiv_pos_as_xyz
'x, y, z'
'-x+1/2, y+1/2, -z+1/2'
'-x, -y, -z'
'x-1/2, -y-1/2, z-1/2'

loop_
_atom_site_type_symbol
_atom_site_label
_atom_site_fract_x
_atom_site_fract_y
_atom_site_fract_z
_atom_site_U_iso_or_equiv
_atom_site_adp_type
_atom_site_calc_flag
_atom_site_refinement_flags
_atom_site_occupancy
_atom_site_disorder_assembly
_atom_site_disorder_group
S S1 0.38756(9) 0.05866(4) 0.32565(8) 0.0580(3) Uani d . 1 . .
O O1 0.4317(2) 0.10599(12) 0.7984(2) 0.0710(7) Uani d . 1 . .
O O2 0.2068(2) 0.31137(12) 0.05298(19) 0.0596(6) Uani d . 1 . .
O O3 -0.1263(3) 0.11057(13) 0.0366(2) 0.0740(7) Uani d . 1 . .
N N1 0.0467(3) 0.13614(13) 0.2336(2) 0.0510(7) Uani d . 1 . .
N N2 0.2229(2) 0.23733(13) 0.2394(2) 0.0468(7) Uani d . 1 . .
N N3 0.2312(2) 0.16135(12) 0.4243(2) 0.0442(6) Uani d . 1 . .
N N4 0.3959(3) 0.08976(14) 0.5773(2) 0.0478(7) Uani d . 1 . .
N N5 0.0878(3) 0.25567(13) 0.4873(2) 0.0504(7) Uani d . 1 . .
C C1 0.1559(4) 0.25288(17) 0.1130(3) 0.0499(8) Uani d . 1 A .
C C2 0.0394(3) 0.21123(17) 0.0405(3) 0.0556(9) Uani d . 1 . .
H H2 -0.0034 0.2222 -0.0479 0.067 Uiso calc R 1 A .
C C3 -0.0111(4) 0.15243(18) 0.1049(3) 0.0543(9) Uani d . 1 A .
C C4 0.1614(3) 0.18010(17) 0.2873(3) 0.0467(8) Uani d . 1 A .
C C5 0.3361(3) 0.10550(15) 0.4473(3) 0.0458(8) Uani d . 1 A .
C C6 0.3696(3) 0.12651(16) 0.6879(3) 0.0471(8) Uani d . 1 A .
C C7 0.2644(3) 0.18871(15) 0.6569(3) 0.0415(7) Uani d . 1 . .
C C8 0.1935(3) 0.20324(16) 0.5260(3) 0.0422(7) Uani d . 1 A .
C C9 0.0577(3) 0.29812(16) 0.5834(3) 0.0569(9) Uani d . 1 A .
H H9 -0.0143 0.3356 0.5594 0.068 Uiso calc R 1 . .
C C10 0.1256(3) 0.29087(17) 0.7173(3) 0.0584(9) Uani d . 1 . .
H H10 0.1014 0.3230 0.7802 0.070 Uiso calc R 1 A .
C C11 0.2298(3) 0.23440(17) 0.7535(3) 0.0518(8) Uani d . 1 A .
H H11 0.2764 0.2271 0.8423 0.062 Uiso calc R 1 . .
C C12 0.3141(4) 0.36009(18) 0.1308(3) 0.0705(10) Uani d . 1 . .
H H12A 0.4023 0.3322 0.1762 0.085 Uiso calc R 1 . .
H H12B 0.2703 0.3850 0.1968 0.085 Uiso calc R 1 . .
C C13 0.3583(3) 0.41673(18) 0.0383(3) 0.0874(12) Uani d . 1 . .
H H13A 0.4071 0.3918 -0.0231 0.131 Uiso calc R 1 . .
H H13B 0.4267 0.4525 0.0887 0.131 Uiso calc R 1 . .
H H13C 0.2693 0.4420 -0.0097 0.131 Uiso calc R 1 . .
C C14 -0.1748(5) 0.0486(3) 0.1039(4) 0.0997(14) Uani d P 0.672(10) A 1
H H14A -0.0882 0.0196 0.1493 0.120 Uiso calc PR 0.672(10) A 1
H H14B -0.2295 0.0660 0.1688 0.120 Uiso calc PR 0.672(10) A 1
C C15 -0.2713(9) 0.0041(4) 0.0052(6) 0.112(3) Uani d P 0.672(10) A 1
H H15A -0.3046 -0.0389 0.0463 0.168 Uiso calc PR 0.672(10) A 1
H H15B -0.2165 -0.0117 -0.0595 0.168 Uiso calc PR 0.672(10) A 1
H H15C -0.3576 0.0331 -0.0375 0.168 Uiso calc PR 0.672(10) A 1
C C14' -0.1748(5) 0.0486(3) 0.1039(4) 0.0997(14) Uani d P 0.328(10) A 2
H H14C -0.1450 0.0590 0.1982 0.120 Uiso calc PR 0.328(10) A 2
H H14D -0.2847 0.0484 0.0808 0.120 Uiso calc PR 0.328(10) A 2
C C15' -0.131(2) -0.0187(8) 0.0864(16) 0.106(7) Uani d P 0.328(10) A 2
H H15D -0.1734 -0.0528 0.1398 0.158 Uiso calc PR 0.328(10) A 2
H H15E -0.0221 -0.0211 0.1118 0.158 Uiso calc PR 0.328(10) A 2
H H15F -0.1636 -0.0321 -0.0055 0.158 Uiso calc PR 0.328(10) A 2
H H4 0.468(3) 0.0501(15) 0.593(3) 0.083(11) Uiso d . 1 . .

loop_
_atom_site_aniso_label
_atom_site_aniso_U_11
_atom_site_aniso_U_22
_atom_site_aniso_U_33
_atom_site_aniso_U_12
_atom_site_aniso_U_13
_atom_site_aniso_U_23
S1 0.0806(6) 0.0500(5) 0.0463(5) 0.0165(5) 0.0201(4) 0.0033(4)
O1 0.0913(17) 0.0747(17) 0.0391(14) 0.0197(13) -0.0020(12) 0.0095(12)
O2 0.0812(16) 0.0569(15) 0.0409(14) 0.0082(13) 0.0136(12) 0.0133(12)
O3 0.0961(18) 0.0707(18) 0.0484(15) -0.0163(15) 0.0016(13) 0.0021(13)
N1 0.0658(18) 0.0502(17) 0.0359(16) 0.0028(14) 0.0088(13) -0.0010(13)
N2 0.0612(17) 0.0443(17) 0.0361(16) 0.0097(13) 0.0132(13) 0.0066(12)
N3 0.0554(16) 0.0423(16) 0.0334(15) 0.0107(13) 0.0071(12) 0.0055(12)
N4 0.0591(18) 0.0424(17) 0.0396(17) 0.0119(14) 0.0062(13) 0.0056(13)
N5 0.0578(16) 0.0522(17) 0.0410(16) 0.0108(14) 0.0103(13) -0.0027(13)
C1 0.070(2) 0.046(2) 0.038(2) 0.0161(18) 0.0198(17) 0.0035(17)
C2 0.076(2) 0.060(2) 0.0281(18) 0.0107(19) 0.0052(17) 0.0018(17)
C3 0.066(2) 0.052(2) 0.043(2) 0.0029(19) 0.0089(17) -0.0093(18)
C4 0.060(2) 0.045(2) 0.0367(19) 0.0163(17) 0.0123(16) 0.0016(16)
C5 0.055(2) 0.0407(19) 0.042(2) -0.0027(16) 0.0113(16) 0.0038(16)
C6 0.056(2) 0.045(2) 0.0386(19) 0.0008(16) 0.0061(16) 0.0029(16)
C7 0.0487(19) 0.0433(19) 0.0318(18) -0.0019(15) 0.0078(14) -0.0013(15)
C8 0.0460(19) 0.044(2) 0.0390(19) -0.0012(15) 0.0137(15) -0.0014(15)
C9 0.066(2) 0.055(2) 0.049(2) 0.0174(17) 0.0112(18) -0.0010(18)
C10 0.071(2) 0.062(2) 0.043(2) 0.0085(19) 0.0140(17) -0.0110(17)
C11 0.060(2) 0.056(2) 0.0389(19) 0.0007(18) 0.0101(16) -0.0013(16)
C12 0.089(3) 0.057(2) 0.069(3) 0.011(2) 0.026(2) 0.017(2)
C13 0.097(3) 0.076(3) 0.094(3) 0.009(2) 0.033(2) 0.021(2)
C14 0.120(4) 0.093(4) 0.077(3) -0.033(3) 0.003(3) -0.013(3)
C15 0.109(6) 0.126(6) 0.083(5) -0.056(5) -0.018(4) -0.007(4)
C14' 0.120(4) 0.093(4) 0.077(3) -0.033(3) 0.003(3) -0.013(3)
C15' 0.145(16) 0.091(11) 0.098(14) 0.021(10) 0.065(13) -0.003(9)

loop_
_atom_type_symbol
_atom_type_description
_atom_type_scat_dispersion_real
_atom_type_scat_dispersion_imag
_atom_type_scat_source
C C 0.0033 0.0016 'International Tables Vol C Tables 4.2.6.8 and 6.1.1.4'
H H 0.0000 0.0000 'International Tables Vol C Tables 4.2.6.8 and 6.1.1.4'
N N 0.0061 0.0033 'International Tables Vol C Tables 4.2.6.8 and 6.1.1.4'
O O 0.0106 0.0060 'International Tables Vol C Tables 4.2.6.8 and 6.1.1.4'
S S 0.1246 0.1234 'International Tables Vol C Tables 4.2.6.8 and 6.1.1.4'

loop_
_geom_angle_atom_site_label_1
_geom_angle_atom_site_label_2
_geom_angle_atom_site_label_3
_geom_angle
_geom_angle_publ_flag
C1 O2 C12 118.5(2) y
C3 O3 C14 117.5(3) y
C4 N1 C3 112.5(3) n
C4 N2 C1 113.0(3) n
C5 N3 C8 122.8(2) n
C5 N3 C4 118.3(2) n
C8 N3 C4 118.9(2) n
C5 N4 C6 127.8(3) y
C5 N4 H4 115.5(18) n
C6 N4 H4 116.6(18) n
C9 N5 C8 115.5(2) n
N2 C1 O2 118.8(3) n
N2 C1 C2 123.1(3) n
O2 C1 C2 118.0(3) n
C1 C2 C3 116.7(3) n
C1 C2 H2 121.7 n
C3 C2 H2 121.7 n
O3 C3 N1 118.8(3) n
O3 C3 C2 118.2(3) n
N1 C3 C2 123.0(3) n
N2 C4 N1 131.6(3) n
N2 C4 N3 114.7(3) n
N1 C4 N3 113.7(3) n
N3 C5 N4 115.6(3) y
N3 C5 S1 122.7(2) n
N4 C5 S1 121.7(2) y
O1 C6 N4 120.4(3) y
O1 C6 C7 125.7(3) y
N4 C6 C7 114.0(3) y
C11 C7 C8 117.7(3) n
C11 C7 C6 122.5(3) n
C8 C7 C6 119.8(3) n
N5 C8 C7 124.7(3) n
N5 C8 N3 115.5(3) n
C7 C8 N3 119.8(3) n
N5 C9 C10 125.0(3) n
N5 C9 H9 117.5 n
C10 C9 H9 117.5 n
C11 C10 C9 117.6(3) n
C11 C10 H10 121.2 n
C9 C10 H10 121.2 n
C10 C11 C7 119.4(3) n
C10 C11 H11 120.3 n
C7 C11 H11 120.3 n
O2 C12 C13 107.4(3) n
O2 C12 H12A 110.2 n
C13 C12 H12A 110.2 n
O2 C12 H12B 110.2 n
C13 C12 H12B 110.2 n
H12A C12 H12B 108.5 n
C12 C13 H13A 109.5 n
C12 C13 H13B 109.5 n
H13A C13 H13B 109.5 n
C12 C13 H13C 109.5 n
H13A C13 H13C 109.5 n
H13B C13 H13C 109.5 n
C15 C14 O3 106.8(4) n
C15 C14 H14A 110.4 n
O3 C14 H14A 110.4 n
C15 C14 H14B 110.4 n
O3 C14 H14B 110.4 n
H14A C14 H14B 108.6 n
C14 C15 H15A 109.5 n
C14 C15 H15B 109.5 n
H15A C15 H15B 109.5 n
C14 C15 H15C 109.5 n
H15A C15 H15C 109.5 n
H15B C15 H15C 109.5 n
H15D C15' H15E 109.5 n
H15D C15' H15F 109.5 n
H15E C15' H15F 109.5 n

loop_
_geom_bond_atom_site_label_1
_geom_bond_atom_site_label_2
_geom_bond_distance
_geom_bond_publ_flag
S1 C5 1.661(3) y
O1 C6 1.213(3) y
O2 C1 1.349(3) n
O2 C12 1.415(3) n
O3 C3 1.348(3) n
O3 C14 1.429(4) n
N1 C4 1.323(3) n
N1 C3 1.349(3) n
N2 C4 1.314(3) n
N2 C1 1.341(3) n
N3 C5 1.362(3) y
N3 C8 1.394(3) y
N3 C4 1.456(3) y
N4 C5 1.362(3) y
N4 C6 1.384(3) y
N4 H4 0.95(3) n
N5 C9 1.326(3) n
N5 C8 1.336(3) n
C1 C2 1.371(4) n
C2 C3 1.376(4) n
C2 H2 0.9300 n
C6 C7 1.453(3) y
C7 C11 1.379(3) n
C7 C8 1.387(3) n
C9 C10 1.390(3) n
C9 H9 0.9300 n
C10 C11 1.376(3) n
C10 H10 0.9300 n
C11 H11 0.9300 n
C12 C13 1.507(4) n
C12 H12A 0.9700 n
C12 H12B 0.9700 n
C13 H13A 0.9600 n
C13 H13B 0.9600 n
C13 H13C 0.9600 n
C14 C15 1.428(6) n
C14 H14A 0.9700 n
C14 H14B 0.9700 n
C15 H15A 0.9600 n
C15 H15B 0.9600 n
C15 H15C 0.9600 n
C15' H15D 0.9600 n
C15' H15E 0.9600 n
C15' H15F 0.9600 n

loop_
_geom_hbond_atom_site_label_D
_geom_hbond_atom_site_label_H
_geom_hbond_atom_site_label_A
_geom_hbond_site_symmetry_A
_geom_hbond_distance_DH
_geom_hbond_distance_HA
_geom_hbond_distance_DA
_geom_hbond_angle_DHA
N4 H4 S1 3_656 0.95(3) 2.39(3) 3.320(3) 165(2)
C15 H15A O1 3_556 0.96 2.48 3.379(6) 155.6

loop_
_geom_torsion_atom_site_label_1
_geom_torsion_atom_site_label_2
_geom_torsion_atom_site_label_3
_geom_torsion_atom_site_label_4
_geom_torsion
_geom_torsion_publ_flag
C4 N2 C1 O2 178.8(2) n
C4 N2 C1 C2 -2.5(4) n
C12 O2 C1 N2 -8.7(4) n
C12 O2 C1 C2 172.5(3) n
N2 C1 C2 C3 1.9(5) n
O2 C1 C2 C3 -179.3(3) n
C14 O3 C3 N1 -3.2(5) n
C14 O3 C3 C2 178.5(3) n
C4 N1 C3 O3 178.2(2) n
C4 N1 C3 C2 -3.5(4) n
C1 C2 C3 O3 179.6(3) n
C1 C2 C3 N1 1.3(5) n
C1 N2 C4 N1 -0.2(5) n
C1 N2 C4 N3 179.9(2) n
C3 N1 C4 N2 3.1(5) n
C3 N1 C4 N3 -177.0(2) n
C5 N3 C4 N2 -97.3(3) y
C8 N3 C4 N2 79.8(3) y
C5 N3 C4 N1 82.8(3) y
C8 N3 C4 N1 -100.1(3) y
C8 N3 C5 N4 3.9(4) n
C4 N3 C5 N4 -179.1(3) n
C8 N3 C5 S1 -176.7(2) n
C4 N3 C5 S1 0.3(4) n
C6 N4 C5 N3 -4.2(4) n
C6 N4 C5 S1 176.3(2) n
C5 N4 C6 O1 -179.9(3) n
C5 N4 C6 C7 0.3(4) n
O1 C6 C7 C11 3.5(5) y
N4 C6 C7 C11 -176.7(3) y
O1 C6 C7 C8 -175.7(3) y
N4 C6 C7 C8 4.1(4) y
C9 N5 C8 C7 3.7(4) y
C9 N5 C8 N3 -176.6(3) n
C11 C7 C8 N5 -3.9(4) n
C6 C7 C8 N5 175.4(3) n
C11 C7 C8 N3 176.3(2) n
C6 C7 C8 N3 -4.4(4) n
C5 N3 C8 N5 -179.6(2) n
C4 N3 C8 N5 3.5(4) n
C5 N3 C8 C7 0.2(4) n
C4 N3 C8 C7 -176.8(3) n
C8 N5 C9 C10 -1.0(5) n
N5 C9 C10 C11 -1.3(5) n
C9 C10 C11 C7 1.1(4) n
C8 C7 C11 C10 1.3(4) n
C6 C7 C11 C10 -178.0(3) n
C1 O2 C12 C13 176.4(2) n
C3 O3 C14 C15 -167.3(5) n
